data_1101064
loop_
_publ_author_name
'Kruger, Hannes'
'Kahlenberg, Volker'

_journal_name_full "'Unpublished'"
_chemical_formula_sum 'Ca2 Fe2 O5'
_chemical_formula_weight 271.8
_space_group_IT_number 62
_symmetry_cell_setting orthorhombic
_symmetry_space_group_name_Hall '-P 2ac 2n'
_symmetry_space_group_name_H-M 'P n m a'
_cell_angle_alpha 90
_cell_angle_beta 90
_cell_angle_gamma 90
_cell_formula_units_Z 4
_cell_length_a 5.4589(8)
_cell_length_b 14.907(2)
_cell_length_c 5.6277(8)
_cell_measurement_temperature 700(5)
_cell_volume 457.95(12)
_diffrn_ambient_temperature 700(5)
_diffrn_source_current 40
_diffrn_source_power 2.00
_diffrn_source_voltage 50
_exptl_crystal_density_diffrn 3.943
_refine_ls_goodness_of_fit_gt 2.87
_cod_database_code 1101064

loop_
_symmetry_equiv_pos_site_id
_symmetry_equiv_pos_as_xyz
1 x,y,z
2 1/2+x,y,1/2-z
3 1/2-x,1/2+y,1/2+z
4 -x,1/2+y,-z
5 -x,-y,-z
6 1/2-x,-y,1/2+z
7 1/2+x,1/2-y,1/2-z
8 x,1/2-y,z

loop_
_atom_site_label
_atom_site_type_symbol
_atom_site_fract_x
_atom_site_fract_y
_atom_site_fract_z
_atom_site_adp_type
_atom_site_U_iso_or_equiv
_atom_site_symmetry_multiplicity
_atom_site_occupancy
_atom_site_calc_flag
_atom_site_refinement_flags
_atom_site_disorder_assembly
_atom_site_disorder_group
Fe1 Fe 0 0 0.5 Uani 0.0120(2) 4 1 d . . .
Fe2 Fe 0.94543(15) 0.25 0.56716(17) Uani 0.0103(2) 4 1 d . . .
Ca1 Ca 0.98483(17) 0.10803(6) 0.02352(18) Uani 0.0174(3) 8 1 d . . .
O1 O 0.7409(5) 0.0145(2) 0.7409(6) Uani 0.0145(8) 8 1 d . . .
O2 O 0.0203(6) 0.1410(2) 0.4283(7) Uani 0.0209(10) 8 1 d . . .
O3 O 0.5982(7) 0.25 0.6258(8) Uani 0.0145(13) 4 1 d . . .

loop_
_atom_site_aniso_label
_atom_site_aniso_type_symbol
_atom_site_aniso_U_11
_atom_site_aniso_U_22
_atom_site_aniso_U_33
_atom_site_aniso_U_12
_atom_site_aniso_U_13
_atom_site_aniso_U_23
Fe1 Fe 0.0077(4) 0.0208(4) 0.0076(4) 0.0004(3) 0.0000(2) -0.0006(4)
Fe2 Fe 0.0112(3) 0.0084(4) 0.0112(4) 0 0.0003(3) 0
Ca1 Ca 0.0232(4) 0.0131(4) 0.0159(5) -0.0023(3) 0.0021(3) -0.0004(4)
O1 O 0.0107(12) 0.0195(15) 0.0133(16) -0.0003(11) 0.0058(11) -0.0008(14)
O2 O 0.0300(17) 0.0135(15) 0.0192(18) 0.0043(12) -0.0006(15) -0.0028(14)
O3 O 0.0121(19) 0.016(2) 0.015(2) 0 0.0029(15) 0

loop_
_geom_bond_atom_site_label_1
_geom_bond_atom_site_label_2
_geom_bond_site_symmetry_1
_geom_bond_site_symmetry_2
_geom_bond_distance
_geom_bond_publ_flag
Fe1 O1 . 1_455 1.971(3) yes
Fe1 O1 . 5_656 1.971(3) yes
Fe1 O1 . 2_456 1.976(3) yes
Fe1 O1 . 6_554 1.976(3) yes
Fe1 O2 . . 2.144(3) yes
Fe1 O2 . 5_556 2.144(3) yes
Fe2 O2 . 1_655 1.848(4) yes
Fe2 O2 . 8_655 1.848(4) yes
Fe2 O3 . . 1.924(4) yes
Fe2 O3 . 2_556 1.919(4) yes
Ca1 O1 . 1_554 2.499(3) yes
Ca1 O1 . 5_756 2.709(3) yes
Ca1 O1 . 2_555 2.472(3) yes
Ca1 O1 . 6_654 2.520(3) yes
Ca1 O2 . 1_655 2.339(4) yes
Ca1 O2 . 2_555 2.597(3) yes
Ca1 O2 . 2_655 2.977(3) yes
Ca1 O3 . 2_555 2.360(2) yes
